data_4327187
loop_
_publ_author_name
'Lian-Xu Shi'
'Wen-Feng Zhao'
'Xuan Xu'
'Jing Tang'
'Chuan-De Wu'

_publ_section_title
;
 From 1D to 3D Single-Crystal-to-Single-Crystal Structural Transformations
 Based on Linear Polyanion [Mn4(H2O)18WZnMn2(H2O)2(ZnW9O34)2]4-
;
_journal_name_full 'Inorganic Chemistry'
_journal_page_first 12387
_journal_page_last 12389
_journal_paper_doi 10.1021/ic2020572
_journal_volume 50
_journal_year 2011
_chemical_formula_sum 'H88 Mn6 O110 W19 Zn3'
_chemical_formula_weight 5867.60
_chemical_name_systematic
; 
 ? 
;
_space_group_IT_number 2
_symmetry_cell_setting triclinic
_symmetry_space_group_name_Hall '-P 1'
_symmetry_space_group_name_H-M 'P -1'
_atom_sites_solution_primary direct
_atom_sites_solution_secondary difmap
_audit_creation_method SHELXL-97
_cell_angle_alpha 82.597(2)
_cell_angle_beta 73.703(3)
_cell_angle_gamma 63.213(3)
_cell_formula_units_Z 1
_cell_length_a 12.6138(4)
_cell_length_b 13.9393(4)
_cell_length_c 16.8356(5)
_cell_measurement_reflns_used 19130
_cell_measurement_temperature 293(2)
_cell_measurement_theta_max 26.37
_cell_measurement_theta_min 3.37
_cell_volume 2536.32(15)
_computing_cell_refinement 'CrysAlisPro (Oxford Diffraction Ltd., 2010)'
_computing_data_collection 'CrysAlisPro (Oxford Diffraction Ltd., 2010)'
_computing_data_reduction 'CrysAlisPro (Oxford Diffraction Ltd., 2010)'
_computing_structure_refinement 'SHELXL-97 (Sheldrick, 1997)'
_computing_structure_solution 'SHELXS-97 (Sheldrick, 1990)'
_diffrn_ambient_temperature 293(2)
_diffrn_detector_area_resol_mean 10.3592
_diffrn_measured_fraction_theta_full 0.997
_diffrn_measured_fraction_theta_max 0.997
_diffrn_measurement_device_type 'Xcalibur, Atlas, Gemini ultra'
_diffrn_measurement_method '\w scans'
_diffrn_radiation_monochromator graphite
_diffrn_radiation_source 'fine-focus sealed tube'
_diffrn_radiation_type MoK\a
_diffrn_radiation_wavelength 0.71073
_diffrn_reflns_av_R_equivalents 0.0441
_diffrn_reflns_av_sigmaI/netI 0.0592
_diffrn_reflns_limit_h_max 15
_diffrn_reflns_limit_h_min -12
_diffrn_reflns_limit_k_max 17
_diffrn_reflns_limit_k_min -16
_diffrn_reflns_limit_l_max 21
_diffrn_reflns_limit_l_min -20
_diffrn_reflns_number 19130
_diffrn_reflns_theta_full 26.37
_diffrn_reflns_theta_max 26.37
_diffrn_reflns_theta_min 3.37
_diffrn_standards_interval_count none
_diffrn_standards_interval_time none
_diffrn_standards_number none
_exptl_absorpt_coefficient_mu 22.975
_exptl_absorpt_correction_T_max 0.126
_exptl_absorpt_correction_T_min 0.063
_exptl_absorpt_correction_type empirical
_exptl_absorpt_process_details CrysAlisPro
_exptl_crystal_colour 'light brown'
_exptl_crystal_density_diffrn 3.842
_exptl_crystal_description bloc
_exptl_crystal_F_000 2614
_exptl_crystal_size_max 0.13
_exptl_crystal_size_mid 0.11
_exptl_crystal_size_min 0.09
_refine_diff_density_max 5.134
_refine_diff_density_min -2.788
_refine_diff_density_rms 0.650
_refine_ls_extinction_method none
_refine_ls_goodness_of_fit_ref 1.338
_refine_ls_matrix_type full
_refine_ls_number_parameters 622
_refine_ls_number_reflns 10342
_refine_ls_number_restraints 0
_refine_ls_restrained_S_all 1.338
_refine_ls_R_factor_all 0.1009
_refine_ls_R_factor_gt 0.0896
_refine_ls_shift/su_max 0.000
_refine_ls_shift/su_mean 0.000
_refine_ls_structure_factor_coef Fsqd
_refine_ls_weighting_details 'calc w=1/[\s^2^(Fo^2^)+(0.0811P)^2^+69.3136P] where P=(Fo^2^+2Fc^2^)/3'
_refine_ls_weighting_scheme calc
_refine_ls_wR_factor_gt 0.2254
_refine_ls_wR_factor_ref 0.2328
_reflns_number_gt 8491
_reflns_number_total 10342
_reflns_threshold_expression >2sigma(I)
_cod_data_source_file ic2020572_si_002_1.cif
_cod_data_source_block New1
_cod_original_cell_volume 2536.32(13)
_cod_database_code 4327187

loop_
_symmetry_equiv_pos_as_xyz
'x, y, z'
'-x, -y, -z'

loop_
_atom_site_label
_atom_site_type_symbol
_atom_site_fract_x
_atom_site_fract_y
_atom_site_fract_z
_atom_site_U_iso_or_equiv
_atom_site_adp_type
_atom_site_occupancy
_atom_site_symmetry_multiplicity
_atom_site_calc_flag
_atom_site_refinement_flags
W1 W -0.07244(9) -0.10477(9) 0.39364(6) 0.0467(3) Uani 1 1 d .
W2 W -0.15649(10) 0.23363(8) 0.22372(7) 0.0471(3) Uani 1 1 d .
W3 W -0.33967(9) 0.13387(8) 0.33852(7) 0.0462(3) Uani 1 1 d .
W4 W -0.05490(10) -0.28627(8) 0.15381(7) 0.0481(3) Uani 1 1 d .
W5 W -0.34253(9) 0.19682(8) 0.14244(6) 0.0451(3) Uani 1 1 d .
W6 W 0.16206(9) -0.24272(8) 0.24146(7) 0.0481(3) Uani 1 1 d .
W7 W -0.28768(9) -0.08443(9) 0.10374(7) 0.0462(3) Uani 1 1 d .
W8 W 0.11062(10) -0.00156(9) 0.27644(7) 0.0474(3) Uani 1 1 d .
W9 W -0.28912(9) -0.14082(9) 0.29976(7) 0.0470(3) Uani 1 1 d .
W10 W -0.02074(14) 0.11679(13) 0.01628(10) 0.0487(4) Uani 0.50 1 d P
Zn1 Zn -0.0849(2) -0.0305(2) 0.18039(17) 0.0409(6) Uani 1 1 d .
Zn2 Zn -0.02074(14) 0.11679(13) 0.01628(10) 0.0487(4) Uani 0.50 1 d P
Mn1 Mn 0.2117(3) -0.0849(3) 0.0611(2) 0.0472(8) Uani 1 1 d .
Mn2 Mn -0.2579(4) -0.1110(4) 0.6132(3) 0.0587(11) Uani 1 1 d .
Mn3 Mn 0.3902(4) -0.4705(4) 0.3368(3) 0.0613(11) Uani 1 1 d .
O1 O -0.4576(17) 0.1859(17) 0.4267(13) 0.062(5) Uani 1 1 d .
O2 O 0.1884(18) 0.0494(17) 0.3180(12) 0.058(5) Uani 1 1 d .
O3 O 0.0477(16) -0.2899(15) 0.2169(12) 0.053(4) Uani 1 1 d .
O4 O 0.0150(14) -0.0878(13) 0.2596(10) 0.043(4) Uani 1 1 d .
O5 O -0.2087(15) 0.0364(14) 0.3816(12) 0.051(4) Uani 1 1 d .
O6 O -0.1652(15) -0.1211(13) 0.1836(11) 0.044(4) Uani 1 1 d .
O7 O 0.0178(14) -0.0277(14) 0.0708(10) 0.044(4) Uani 1 1 d .
O8 O -0.0467(18) 0.1899(18) 0.1163(12) 0.059(5) Uani 1 1 d .
O9 O -0.2098(19) 0.1570(15) 0.0485(11) 0.055(4) Uani 1 1 d .
O10 O -0.1220(17) -0.1188(17) 0.4981(13) 0.059(5) Uani 1 1 d .
O11 O 0.1708(17) 0.0022(15) 0.1678(11) 0.051(4) Uani 1 1 d .
O12 O -0.2110(15) 0.1086(13) 0.2159(10) 0.045(4) Uani 1 1 d .
O13 O -0.1678(17) -0.0612(14) 0.0176(11) 0.051(4) Uani 1 1 d .
O14 O -0.3743(16) -0.1098(16) 0.2142(12) 0.053(4) Uani 1 1 d .
O15 O -0.385(3) -0.120(3) 0.7229(18) 0.093(8) Uani 1 1 d .
O16 O -0.125(4) -0.272(2) 0.640(2) 0.114(10) Uani 1 1 d .
O17 O 0.364(2) -0.604(2) 0.3043(16) 0.082(7) Uani 1 1 d .
O18 O -0.145(2) 0.3481(17) 0.2366(16) 0.071(6) Uani 1 1 d .
O19 O -0.3913(18) -0.0769(17) 0.0499(13) 0.061(5) Uani 1 1 d .
O20 O 0.542(2) -0.499(2) 0.2297(17) 0.090(8) Uani 1 1 d .
O21 O -0.2940(17) 0.2999(15) 0.1688(14) 0.059(5) Uani 1 1 d .
O22 O 0.511(2) -0.570(2) 0.4081(15) 0.081(7) Uani 1 1 d .
O23 O -0.1817(18) -0.2878(17) 0.2540(12) 0.059(5) Uani 1 1 d .
O24 O -0.1865(18) -0.2350(16) 0.0953(13) 0.060(5) Uani 1 1 d .
O25 O -0.2858(17) 0.2452(16) 0.3289(11) 0.054(4) Uani 1 1 d .
O26 O 0.0339(18) -0.2412(18) 0.0578(12) 0.059(5) Uani 1 1 d .
O27 O -0.0369(16) 0.1266(14) 0.2767(12) 0.050(4) Uani 1 1 d .
O28 O 0.2232(17) -0.2214(15) 0.1369(11) 0.054(4) Uani 1 1 d .
O29 O 0.2205(16) -0.1530(16) 0.2830(11) 0.051(4) Uani 1 1 d .
O30 O -0.3895(17) -0.1774(17) 0.3777(12) 0.061(5) Uani 1 1 d .
O31 O -0.1742(15) -0.1535(15) 0.3548(11) 0.048(4) Uani 1 1 d .
O32 O 0.4032(19) -0.129(2) 0.0491(14) 0.070(6) Uani 1 1 d .
O33 O 0.0196(16) -0.0310(14) 0.3924(11) 0.047(4) Uani 1 1 d .
O34 O -0.3662(17) 0.0127(14) 0.3186(12) 0.053(4) Uani 1 1 d .
O35 O 0.007(2) -0.4224(17) 0.1338(17) 0.077(7) Uani 1 1 d .
O36 O -0.3521(16) 0.0663(13) 0.1342(11) 0.047(4) Uani 1 1 d .
O37 O 0.2740(16) -0.3716(15) 0.2600(11) 0.055(5) Uani 1 1 d .
O38 O -0.453(2) 0.286(2) 0.1051(17) 0.087(7) Uani 1 1 d .
O39 O -0.4393(16) 0.2112(17) 0.2596(11) 0.055(5) Uani 1 1 d .
O40 O 0.0592(15) -0.2387(14) 0.3657(11) 0.048(4) Uani 1 1 d .
O41 O -0.363(3) 0.050(3) 0.578(3) 0.139(15) Uani 1 1 d .
O42 O 0.395(3) -0.334(2) 0.372(2) 0.113(11) Uani 1 1 d .
O43 O 0.223(4) -0.434(3) 0.435(2) 0.128(12) Uani 1 1 d .
O44 O -0.326(4) -0.173(5) 0.5407(19) 0.16(2) Uani 1 1 d .
O101 O -0.537(3) -0.184(2) 0.1941(19) 0.094(8) Uani 1 1 d .
O102 O -0.582(3) 0.367(2) 0.560(2) 0.112(10) Uani 1 1 d .
O103 O -0.069(2) 0.4585(17) 0.1864(18) 0.083(8) Uani 1 1 d .
O104 O 0.451(3) 0.579(3) 0.0786(18) 0.099(8) Uani 1 1 d .
O105 O 0.4014(15) 0.4343(13) 0.0436(11) 0.049(4) Uani 1 1 d .
O106 O -0.328(4) -0.108(5) 0.869(2) 0.157(18) Uani 1 1 d .
O107 O 0.255(4) 0.462(3) 0.171(2) 0.121(12) Uani 1 1 d .
O108 O 0.256(4) 0.582(3) -0.021(2) 0.125(12) Uani 1 1 d .
O109 O 0.194(3) -0.152(2) 0.486(2) 0.106(10) Uani 1 1 d .
O110 O 0.133(4) -0.315(3) 0.575(2) 0.120(11) Uani 1 1 d .
O111 O 0.107(5) 0.344(4) 0.215(3) 0.161(19) Uani 1 1 d .

loop_
_atom_site_aniso_label
_atom_site_aniso_U_11
_atom_site_aniso_U_22
_atom_site_aniso_U_33
_atom_site_aniso_U_23
_atom_site_aniso_U_13
_atom_site_aniso_U_12
W1 0.0448(5) 0.0534(6) 0.0379(5) 0.0022(4) -0.0061(4) -0.0211(4)
W2 0.0503(6) 0.0460(5) 0.0448(6) -0.0029(4) -0.0075(4) -0.0226(4)
W3 0.0454(5) 0.0484(5) 0.0405(6) -0.0008(4) -0.0058(4) -0.0194(4)
W4 0.0520(6) 0.0438(5) 0.0458(6) 0.0001(4) -0.0065(4) -0.0219(4)
W5 0.0432(5) 0.0473(5) 0.0404(6) -0.0003(4) -0.0063(4) -0.0183(4)
W6 0.0456(5) 0.0467(5) 0.0456(6) 0.0009(4) -0.0077(4) -0.0171(4)
W7 0.0468(5) 0.0530(6) 0.0420(6) 0.0013(4) -0.0081(4) -0.0265(4)
W8 0.0502(6) 0.0542(6) 0.0412(6) -0.0002(4) -0.0093(4) -0.0270(5)
W9 0.0475(5) 0.0522(6) 0.0416(6) 0.0010(4) -0.0053(4) -0.0255(5)
W10 0.0511(8) 0.0522(8) 0.0414(8) 0.0002(6) -0.0071(6) -0.0241(7)
Zn1 0.0437(14) 0.0409(13) 0.0370(14) 0.0011(11) -0.0082(11) -0.0188(11)
Zn2 0.0511(8) 0.0522(8) 0.0414(8) 0.0002(6) -0.0071(6) -0.0241(7)
Mn1 0.0428(19) 0.059(2) 0.038(2) 0.0011(16) -0.0061(15) -0.0239(17)
Mn2 0.060(2) 0.089(3) 0.040(2) -0.002(2) -0.0055(18) -0.047(2)
Mn3 0.063(3) 0.051(2) 0.056(3) -0.0038(19) -0.017(2) -0.0104(19)
O1 0.052(10) 0.067(12) 0.060(13) -0.017(10) 0.001(9) -0.024(9)
O2 0.059(11) 0.076(13) 0.040(10) -0.002(9) -0.009(8) -0.032(10)
O3 0.054(10) 0.054(10) 0.056(11) -0.004(8) -0.014(9) -0.028(9)
O4 0.039(8) 0.043(8) 0.044(9) -0.007(7) -0.012(7) -0.013(7)
O5 0.038(9) 0.050(10) 0.064(12) 0.003(8) -0.023(8) -0.013(7)
O6 0.052(9) 0.042(8) 0.053(10) -0.001(7) -0.016(8) -0.033(8)
O7 0.036(8) 0.055(10) 0.032(9) 0.002(7) 0.001(6) -0.017(7)
O8 0.056(11) 0.080(13) 0.040(10) -0.002(9) -0.005(8) -0.034(10)
O9 0.076(12) 0.057(10) 0.037(10) -0.012(8) -0.003(8) -0.038(10)
O10 0.047(10) 0.063(12) 0.064(13) -0.002(9) -0.019(9) -0.017(9)
O11 0.062(11) 0.056(10) 0.036(9) -0.001(8) -0.008(8) -0.030(9)
O12 0.043(9) 0.045(9) 0.031(8) -0.001(7) -0.002(7) -0.009(7)
O13 0.057(10) 0.051(10) 0.044(10) 0.007(8) -0.004(8) -0.029(8)
O14 0.051(10) 0.061(11) 0.051(11) 0.008(8) -0.008(8) -0.032(9)
O15 0.089(17) 0.13(2) 0.079(18) 0.020(16) -0.021(14) -0.072(18)
O16 0.16(3) 0.069(16) 0.11(2) 0.022(16) -0.04(2) -0.052(19)
O17 0.074(14) 0.082(16) 0.076(16) -0.020(13) -0.012(12) -0.020(12)
O18 0.069(13) 0.052(11) 0.086(17) 0.000(11) -0.020(12) -0.021(10)
O19 0.059(11) 0.068(12) 0.058(12) 0.013(10) -0.015(9) -0.032(10)
O20 0.068(14) 0.076(16) 0.085(18) -0.009(13) -0.003(12) -0.004(12)
O21 0.051(10) 0.042(9) 0.084(15) 0.001(9) -0.022(10) -0.018(8)
O22 0.088(16) 0.070(14) 0.067(15) -0.015(12) -0.006(12) -0.024(12)
O23 0.062(11) 0.077(13) 0.046(11) 0.009(9) -0.010(9) -0.042(10)
O24 0.064(12) 0.057(11) 0.063(13) 0.002(9) -0.020(10) -0.028(9)
O25 0.055(10) 0.069(12) 0.037(10) -0.008(8) -0.010(8) -0.024(9)
O26 0.056(11) 0.078(13) 0.046(11) 0.001(9) 0.001(8) -0.039(10)
O27 0.050(10) 0.045(9) 0.052(11) 0.002(8) -0.015(8) -0.017(8)
O28 0.057(11) 0.053(10) 0.042(10) 0.007(8) -0.015(8) -0.017(8)
O29 0.051(10) 0.067(11) 0.042(10) 0.002(8) -0.008(8) -0.035(9)
O30 0.054(11) 0.076(13) 0.048(11) 0.017(9) 0.001(9) -0.037(10)
O31 0.049(9) 0.064(11) 0.044(10) 0.005(8) -0.016(8) -0.036(8)
O32 0.057(12) 0.086(15) 0.064(14) 0.009(11) -0.012(10) -0.032(11)
O33 0.055(10) 0.054(10) 0.036(9) 0.001(7) -0.009(7) -0.029(8)
O34 0.059(10) 0.046(9) 0.051(11) 0.005(8) -0.007(8) -0.026(8)
O35 0.083(15) 0.054(12) 0.106(19) -0.017(12) -0.026(13) -0.035(11)
O36 0.057(10) 0.041(8) 0.044(10) 0.002(7) -0.014(8) -0.021(8)
O37 0.046(9) 0.054(10) 0.040(10) 0.011(8) -0.008(8) -0.006(8)
O38 0.097(17) 0.074(15) 0.084(18) -0.036(13) 0.002(14) -0.037(13)
O39 0.047(10) 0.075(12) 0.032(9) -0.001(8) -0.003(7) -0.021(9)
O40 0.045(9) 0.052(10) 0.039(9) 0.003(7) -0.011(7) -0.015(8)
O41 0.071(18) 0.17(3) 0.14(3) 0.08(3) -0.043(19) -0.034(19)
O42 0.12(2) 0.060(15) 0.15(3) -0.023(17) -0.07(2) -0.011(15)
O43 0.17(3) 0.13(3) 0.08(2) -0.025(19) -0.02(2) -0.06(3)
O44 0.18(3) 0.34(6) 0.065(19) -0.06(3) 0.02(2) -0.21(4)
O101 0.089(18) 0.11(2) 0.10(2) 0.014(16) -0.017(15) -0.057(16)
O102 0.16(3) 0.078(18) 0.11(2) -0.023(16) -0.03(2) -0.055(19)
O103 0.120(19) 0.054(12) 0.12(2) 0.020(12) -0.062(17) -0.066(13)
O104 0.10(2) 0.10(2) 0.076(18) 0.004(15) -0.009(15) -0.036(16)
O105 0.044(9) 0.036(8) 0.050(10) 0.002(7) -0.005(8) -0.009(7)
O106 0.19(4) 0.26(5) 0.07(2) -0.03(3) 0.00(2) -0.15(4)
O107 0.14(3) 0.10(2) 0.15(3) 0.04(2) -0.09(3) -0.05(2)
O108 0.16(3) 0.11(2) 0.12(3) -0.01(2) -0.05(2) -0.05(2)
O109 0.14(3) 0.080(17) 0.11(2) 0.017(16) -0.06(2) -0.043(18)
O110 0.15(3) 0.11(2) 0.09(2) -0.001(18) -0.01(2) -0.06(2)
O111 0.20(4) 0.22(5) 0.15(4) 0.08(3) -0.09(3) -0.15(4)

loop_
_atom_type_symbol
_atom_type_description
_atom_type_scat_dispersion_real
_atom_type_scat_dispersion_imag
_atom_type_scat_source
O O 0.0106 0.0060 'International Tables Vol C Tables 4.2.6.8 and 6.1.1.4'
H H 0.0000 0.0000 'International Tables Vol C Tables 4.2.6.8 and 6.1.1.4'
Mn Mn 0.3368 0.7283 'International Tables Vol C Tables 4.2.6.8 and 6.1.1.4'
Zn Zn 0.2839 1.4301 'International Tables Vol C Tables 4.2.6.8 and 6.1.1.4'
W W -0.8490 6.8722 'International Tables Vol C Tables 4.2.6.8 and 6.1.1.4'

loop_
_geom_angle_atom_site_label_1
_geom_angle_atom_site_label_2
_geom_angle_atom_site_label_3
_geom_angle
_geom_angle_site_symmetry_1
_geom_angle_site_symmetry_3
O10 W1 O40 101.4(8) . .
O10 W1 O33 99.9(9) . .
O40 W1 O33 96.8(8) . .
O10 W1 O31 99.6(8) . .
O40 W1 O31 88.8(8) . .
O33 W1 O31 158.2(7) . .
O10 W1 O5 97.3(9) . .
O40 W1 O5 159.8(8) . .
O33 W1 O5 87.2(8) . .
O31 W1 O5 80.7(7) . .
O10 W1 O4 172.6(7) . .
O40 W1 O4 75.8(7) . .
O33 W1 O4 73.9(7) . .
O31 W1 O4 87.3(6) . .
O5 W1 O4 86.5(7) . .
O18 W2 O27 102.4(9) . .
O18 W2 O8 100.2(10) . .
O27 W2 O8 91.6(8) . .
O18 W2 O21 98.1(9) . .
O27 W2 O21 159.3(8) . .
O8 W2 O21 87.9(9) . .
O18 W2 O25 97.0(10) . .
O27 W2 O25 88.5(8) . .
O8 W2 O25 162.4(8) . .
O21 W2 O25 85.9(8) . .
O18 W2 O12 168.4(8) . .
O27 W2 O12 85.6(7) . .
O8 W2 O12 87.7(7) . .
O21 W2 O12 73.7(7) . .
O25 W2 O12 74.7(7) . .
O1 W3 O5 102.9(10) . .
O1 W3 O25 95.4(9) . .
O5 W3 O25 92.0(8) . .
O1 W3 O34 99.5(9) . .
O5 W3 O34 88.0(8) . .
O25 W3 O34 164.8(8) . .
O1 W3 O39 95.8(9) . .
O5 W3 O39 161.0(8) . .
O25 W3 O39 90.0(8) . .
O34 W3 O39 85.1(8) . .
O1 W3 O12 165.9(9) . .
O5 W3 O12 88.5(7) . .
O25 W3 O12 75.7(7) . .
O34 W3 O12 89.1(7) . .
O39 W3 O12 73.7(7) . .
O35 W4 O3 99.3(10) . .
O35 W4 O26 100.6(11) . .
O3 W4 O26 91.8(9) . .
O35 W4 O24 98.3(10) . .
O3 W4 O24 162.4(8) . .
O26 W4 O24 85.6(9) . .
O35 W4 O23 95.1(11) . .
O3 W4 O23 92.0(8) . .
O26 W4 O23 163.1(9) . .
O24 W4 O23 85.7(8) . .
O35 W4 O6 168.3(9) . .
O3 W4 O6 89.0(7) . .
O26 W4 O6 87.2(8) . .
O24 W4 O6 73.4(7) . .
O23 W4 O6 76.4(8) . .
O38 W5 O9 102.0(11) . .
O38 W5 O36 103.6(10) . .
O9 W5 O36 89.1(8) . .
O38 W5 O21 94.4(10) . .
O9 W5 O21 88.9(8) . .
O36 W5 O21 161.9(8) . .
O38 W5 O39 96.3(11) . .
O9 W5 O39 161.4(8) . .
O36 W5 O39 89.7(8) . .
O21 W5 O39 86.4(9) . .
O38 W5 O12 165.5(9) . .
O9 W5 O12 87.6(8) . .
O36 W5 O12 87.2(7) . .
O21 W5 O12 74.7(7) . .
O39 W5 O12 73.8(7) . .
O28 W6 O37 101.9(8) . .
O28 W6 O3 94.0(9) . .
O37 W6 O3 97.4(9) . .
O28 W6 O29 93.7(8) . .
O37 W6 O29 99.2(9) . .
O3 W6 O29 159.8(7) . .
O28 W6 O4 94.9(8) . .
O37 W6 O4 162.3(8) . .
O3 W6 O4 86.9(7) . .
O29 W6 O4 73.9(7) . .
O28 W6 O40 168.7(7) . .
O37 W6 O40 89.4(7) . .
O3 W6 O40 84.0(7) . .
O29 W6 O40 84.8(7) . .
O4 W6 O40 73.9(7) . .
O28 W6 W8 87.5(6) . .
O37 W6 W8 133.6(7) . .
O3 W6 W8 127.6(5) . .
O29 W6 W8 34.4(5) . .
O4 W6 W8 40.9(4) . .
O40 W6 W8 85.0(5) . .
O19 W7 O13 101.5(9) . .
O19 W7 O24 98.5(9) . .
O13 W7 O24 89.7(8) . .
O19 W7 O14 98.0(9) . .
O13 W7 O14 160.5(8) . .
O24 W7 O14 88.1(9) . .
O19 W7 O36 101.4(9) . .
O13 W7 O36 87.0(8) . .
O24 W7 O36 160.1(8) . .
O14 W7 O36 88.6(8) . .
O19 W7 O6 168.4(8) . .
O13 W7 O6 87.3(7) . .
O24 W7 O6 73.7(7) . .
O14 W7 O6 73.5(7) . .
O36 W7 O6 86.5(7) . .
O2 W8 O11 103.9(9) . .
O2 W8 O27 99.6(9) . .
O11 W8 O27 93.8(8) . .
O2 W8 O29 97.2(8) . .
O11 W8 O29 92.3(8) . .
O27 W8 O29 160.2(7) . .
O2 W8 O33 92.3(8) . .
O11 W8 O33 163.6(7) . .
O27 W8 O33 86.2(8) . .
O29 W8 O33 82.6(7) . .
O2 W8 O4 163.3(8) . .
O11 W8 O4 90.9(7) . .
O27 W8 O4 87.0(7) . .
O29 W8 O4 74.0(6) . .
O33 W8 O4 72.7(7) . .
O2 W8 W6 132.5(7) . .
O11 W8 W6 84.1(6) . .
O27 W8 W6 126.9(5) . .
O29 W8 W6 35.3(5) . .
O33 W8 W6 82.8(5) . .
O4 W8 W6 40.2(4) . .
O30 W9 O31 101.5(9) . .
O30 W9 O14 98.0(9) . .
O31 W9 O14 160.5(8) . .
O30 W9 O34 99.7(9) . .
O31 W9 O34 88.3(8) . .
O14 W9 O34 86.9(8) . .
O30 W9 O23 95.7(9) . .
O31 W9 O23 90.3(8) . .
O14 W9 O23 89.3(8) . .
O34 W9 O23 164.5(8) . .
O30 W9 O6 166.4(8) . .
O31 W9 O6 87.9(7) . .
O14 W9 O6 73.2(7) . .
O34 W9 O6 90.3(7) . .
O23 W9 O6 74.2(7) . .
O8 W10 O26 95.4(9) . 2
O8 W10 O7 94.7(8) . .
O26 W10 O7 168.0(7) 2 .
O8 W10 O7 167.5(8) . 2
O26 W10 O7 94.1(8) 2 2
O7 W10 O7 77.0(7) . 2
O8 W10 O13 95.5(8) . 2
O26 W10 O13 88.9(7) 2 2
O7 W10 O13 83.7(7) . 2
O7 W10 O13 92.8(7) 2 2
O8 W10 O9 88.6(7) . .
O26 W10 O9 95.2(8) 2 .
O7 W10 O9 91.6(7) . .
O7 W10 O9 82.5(6) 2 .
O13 W10 O9 174.0(7) 2 .
O8 W10 W10 132.7(6) . 2
O26 W10 W10 131.9(6) 2 2
O7 W10 W10 38.7(5) . 2
O7 W10 W10 38.3(5) 2 2
O13 W10 W10 87.8(5) 2 2
O9 W10 W10 86.2(5) . 2
O8 W10 Zn2 132.7(6) . 2
O26 W10 Zn2 131.9(6) 2 2
O7 W10 Zn2 38.7(5) . 2
O7 W10 Zn2 38.3(5) 2 2
O13 W10 Zn2 87.8(5) 2 2
O9 W10 Zn2 86.2(5) . 2
W10 W10 Zn2 0.00(6) 2 2
O8 W10 Mn1 89.9(6) . .
O26 W10 Mn1 132.0(6) 2 .
O7 W10 Mn1 41.5(5) . .
O7 W10 Mn1 89.8(5) 2 .
O13 W10 Mn1 43.1(5) 2 .
O9 W10 Mn1 132.7(6) . .
W10 W10 Mn1 61.41(9) 2 .
Zn2 W10 Mn1 61.41(9) 2 .
O12 Zn1 O6 106.7(8) . .
O12 Zn1 O4 108.9(7) . .
O6 Zn1 O4 107.6(7) . .
O12 Zn1 O7 112.3(7) . .
O6 Zn1 O7 111.4(7) . .
O4 Zn1 O7 109.8(7) . .
O11 Mn1 O28 89.0(7) . .
O11 Mn1 O32 87.7(8) . .
O28 Mn1 O32 90.6(8) . .
O11 Mn1 O7 90.6(7) . .
O28 Mn1 O7 93.6(7) . .
O32 Mn1 O7 175.4(8) . .
O11 Mn1 O13 92.7(7) . 2
O28 Mn1 O13 170.1(7) . 2
O32 Mn1 O13 99.2(8) . 2
O7 Mn1 O13 76.7(7) . 2
O11 Mn1 O9 167.2(8) . 2
O28 Mn1 O9 93.5(7) . 2
O32 Mn1 O9 104.9(8) . 2
O7 Mn1 O9 76.7(7) . 2
O13 Mn1 O9 82.7(7) 2 2
O11 Mn1 W10 86.0(5) . .
O28 Mn1 W10 131.0(5) . .
O32 Mn1 W10 137.7(7) . .
O7 Mn1 W10 37.9(5) . .
O13 Mn1 W10 39.6(5) 2 .
O9 Mn1 W10 82.9(5) 2 .
O2 Mn2 O15 89.2(9) 2_556 .
O2 Mn2 O44 178.7(10) 2_556 .
O15 Mn2 O44 92.1(11) . .
O2 Mn2 O41 88.0(14) 2_556 .
O15 Mn2 O41 98.6(13) . .
O44 Mn2 O41 92(2) . .
O2 Mn2 O10 94.7(8) 2_556 .
O15 Mn2 O10 174.0(11) . .
O44 Mn2 O10 84.1(10) . .
O41 Mn2 O10 86.1(11) . .
O2 Mn2 O16 87.4(11) 2_556 .
O15 Mn2 O16 89.1(13) . .
O44 Mn2 O16 92.6(19) . .
O41 Mn2 O16 171.0(14) . .
O10 Mn2 O16 86.5(11) . .
O22 Mn3 O42 91.4(11) . .
O22 Mn3 O37 177.6(9) . .
O42 Mn3 O37 89.1(10) . .
O22 Mn3 O20 90.5(10) . .
O42 Mn3 O20 93.3(14) . .
O37 Mn3 O20 87.2(9) . .
O22 Mn3 O43 96.0(13) . .
O42 Mn3 O43 88.4(15) . .
O37 Mn3 O43 86.4(12) . .
O20 Mn3 O43 173.3(13) . .
O22 Mn3 O17 92.3(10) . .
O42 Mn3 O17 174.0(11) . .
O37 Mn3 O17 87.4(9) . .
O20 Mn3 O17 91.3(11) . .
O43 Mn3 O17 86.5(12) . .
W8 O2 Mn2 169.9(12) . 2_556
W4 O3 W6 152.3(12) . .
Zn1 O4 W6 119.4(8) . .
Zn1 O4 W8 117.5(9) . .
W6 O4 W8 98.9(6) . .
Zn1 O4 W1 120.0(8) . .
W6 O4 W1 98.4(7) . .
W8 O4 W1 98.2(6) . .
W3 O5 W1 155.6(11) . .
Zn1 O6 W4 118.5(8) . .
Zn1 O6 W7 119.6(8) . .
W4 O6 W7 98.4(6) . .
Zn1 O6 W9 120.3(8) . .
W4 O6 W9 98.0(6) . .
W7 O6 W9 97.3(6) . .
Zn1 O7 W10 116.6(8) . .
Zn1 O7 Zn2 116.0(8) . 2
W10 O7 Zn2 103.0(7) . 2
Zn1 O7 W10 116.0(8) . 2
W10 O7 W10 103.0(7) . 2
Zn2 O7 W10 0.00(9) 2 2
Zn1 O7 Mn1 116.5(8) . .
W10 O7 Mn1 100.6(7) . .
Zn2 O7 Mn1 101.8(7) 2 .
W10 O7 Mn1 101.8(7) 2 .
W2 O8 W10 141.8(11) . .
W5 O9 W10 139.0(10) . .
W5 O9 Mn1 121.3(10) . 2
W10 O9 Mn1 97.3(7) . 2
W1 O10 Mn2 154.9(10) . .
W8 O11 Mn1 139.3(10) . .
Zn1 O12 W5 119.1(8) . .
Zn1 O12 W2 117.9(8) . .
W5 O12 W2 97.8(7) . .
Zn1 O12 W3 121.4(9) . .
W5 O12 W3 98.7(6) . .
W2 O12 W3 97.1(6) . .
W7 O13 Zn2 137.9(10) . 2
W7 O13 W10 137.9(10) . 2
Zn2 O13 W10 0.00(9) 2 2
W7 O13 Mn1 122.9(9) . 2
Zn2 O13 Mn1 97.2(7) 2 2
W10 O13 Mn1 97.2(7) 2 2
W9 O14 W7 116.0(9) . .
W5 O21 W2 113.0(9) . .
W4 O23 W9 111.1(10) . .
W7 O24 W4 114.0(10) . .
W3 O25 W2 112.3(9) . .
W4 O26 Zn2 142.3(11) . 2
W4 O26 W10 142.3(11) . 2
Zn2 O26 W10 0.00(14) 2 2
W8 O27 W2 152.8(11) . .
W6 O28 Mn1 135.4(10) . .
W8 O29 W6 110.3(8) . .
W9 O31 W1 155.6(11) . .
W1 O33 W8 115.3(8) . .
W9 O34 W3 144.7(11) . .
W5 O36 W7 155.3(11) . .
W6 O37 Mn3 147.5(11) . .
W3 O39 W5 113.8(9) . .
W1 O40 W6 111.8(9) . .

loop_
_geom_bond_atom_site_label_1
_geom_bond_atom_site_label_2
_geom_bond_distance
_geom_bond_site_symmetry_2
W1 O10 1.71(2) .
W1 O40 1.860(17) .
W1 O33 1.861(17) .
W1 O31 1.977(15) .
W1 O5 1.978(17) .
W1 O4 2.251(18) .
W2 O18 1.71(2) .
W2 O27 1.918(17) .
W2 O8 1.918(19) .
W2 O21 1.989(19) .
W2 O25 2.009(19) .
W2 O12 2.173(18) .
W3 O1 1.734(19) .
W3 O5 1.870(16) .
W3 O25 1.93(2) .
W3 O34 1.948(18) .
W3 O39 1.964(18) .
W3 O12 2.194(16) .
W4 O35 1.73(2) .
W4 O3 1.872(17) .
W4 O26 1.903(19) .
W4 O24 1.976(19) .
W4 O23 1.978(19) .
W4 O6 2.123(16) .
W5 O38 1.61(3) .
W5 O9 1.875(19) .
W5 O36 1.902(17) .
W5 O21 1.935(19) .
W5 O39 1.987(18) .
W5 O12 2.171(16) .
W6 O28 1.759(19) .
W6 O37 1.771(17) .
W6 O3 1.986(17) .
W6 O29 1.986(17) .
W6 O4 2.107(16) .
W6 O40 2.123(18) .
W6 W8 3.2245(15) .
W7 O19 1.75(2) .
W7 O13 1.893(18) .
W7 O24 1.90(2) .
W7 O14 1.953(19) .
W7 O36 1.960(16) .
W7 O6 2.175(16) .
W8 O2 1.760(19) .
W8 O11 1.777(18) .
W8 O27 1.912(17) .
W8 O29 1.94(2) .
W8 O33 2.063(17) .
W8 O4 2.137(16) .
W9 O30 1.750(18) .
W9 O31 1.863(15) .
W9 O14 1.925(19) .
W9 O34 1.937(18) .
W9 O23 1.99(2) .
W9 O6 2.209(17) .
W10 O8 1.952(19) .
W10 O26 1.97(2) 2
W10 O7 2.007(18) .
W10 O7 2.021(17) 2
W10 O13 2.067(18) 2
W10 O9 2.11(2) .
W10 W10 3.153(3) 2
W10 Zn2 3.153(3) 2
W10 Mn1 3.214(4) .
Zn1 O12 1.905(16) .
Zn1 O6 1.932(14) .
Zn1 O4 1.940(16) .
Zn1 O7 1.941(16) .
Mn1 O11 2.107(17) .
Mn1 O28 2.122(19) .
Mn1 O32 2.16(2) .
Mn1 O7 2.168(16) .
Mn1 O13 2.215(18) 2
Mn1 O9 2.222(17) 2
Mn2 O2 2.086(19) 2_556
Mn2 O15 2.12(3) .
Mn2 O44 2.12(3) .
Mn2 O41 2.14(3) .
Mn2 O10 2.17(2) .
Mn2 O16 2.20(3) .
Mn3 O22 2.09(3) .
Mn3 O42 2.10(3) .
Mn3 O37 2.122(17) .
Mn3 O20 2.15(3) .
Mn3 O43 2.17(4) .
Mn3 O17 2.19(3) .
O2 Mn2 2.086(19) 2_556
O7 Zn2 2.021(17) 2
O7 W10 2.021(17) 2
O9 Mn1 2.222(17) 2
O13 Zn2 2.067(18) 2
O13 W10 2.067(18) 2
O13 Mn1 2.215(18) 2
O26 Zn2 1.97(2) 2
O26 W10 1.97(2) 2
